data_4501363
loop_
_publ_author_name
'Sekiya, Ryo'
'Nishikiori, Shin-ichi'

_publ_section_title
;
 Structural Extension from an Isonicotinic Acid Dimer to
 4-(4-Pyridyl)benzoic Acid (pybenH) Dimer: X-ray Crystal Structure
 Analysis and Inclusion Properties of a Hydrogen-Bonded Coordination
 Polymer [Ni(SCN)2(pybenH)2]\\infty
;
_journal_issue 12
_journal_name_full 'Crystal Growth &amp; Design'
_journal_page_first 5574
_journal_paper_doi 10.1021/cg201141k
_journal_volume 11
_journal_year 2011
_chemical_formula_moiety 'C26 H18 N4 Ni O4 S2, 0.5(C18 H12)'
_chemical_formula_sum 'C35 H24 N4 Ni O4 S2'
_chemical_formula_weight 687.43
_chemical_name_systematic
;
 ?
;
_space_group_IT_number 2
_symmetry_cell_setting triclinic
_symmetry_space_group_name_Hall '-P 1'
_symmetry_space_group_name_H-M 'P -1'
_atom_sites_solution_hydrogens geom
_atom_sites_solution_primary direct
_atom_sites_solution_secondary difmap
_audit_creation_date 2011-07-25T13:51:18-00:00
_audit_creation_method 'WinGX routine CIF_UPDATE'
_cell_angle_alpha 95.348(16)
_cell_angle_beta 47.118(14)
_cell_angle_gamma 109.109(8)
_cell_formula_units_Z 2
_cell_length_a 8.016(3)
_cell_length_b 10.895(4)
_cell_length_c 25.054(6)
_cell_measurement_reflns_used 5888
_cell_measurement_temperature 153(2)
_cell_measurement_theta_max 29.99
_cell_measurement_theta_min 3.01
_cell_volume 1488.2(9)
_computing_cell_refinement RAPID-AUTO
_computing_data_collection RAPID-AUTO
_computing_data_reduction RAPID-AUTO
_computing_structure_refinement 'SHELXL-97 (Sheldrick, 1997)'
_computing_structure_solution 'SHELXS-97 (Sheldrick, 1997)'
_diffrn_ambient_temperature 153(2)
_diffrn_measured_fraction_theta_full 0.994
_diffrn_measured_fraction_theta_max 0.985
_diffrn_measurement_device_type 'Rigaku Raxis Rapid'
_diffrn_measurement_method '\w scans'
_diffrn_radiation_monochromator graphite
_diffrn_radiation_probe x-ray
_diffrn_radiation_source 'sealed tube'
_diffrn_radiation_type MoK\a
_diffrn_radiation_wavelength 0.71073
_diffrn_reflns_av_R_equivalents 0.061
_diffrn_reflns_av_unetI/netI 0.1009
_diffrn_reflns_limit_h_max 0
_diffrn_reflns_limit_h_min -11
_diffrn_reflns_limit_k_max 15
_diffrn_reflns_limit_k_min -14
_diffrn_reflns_limit_l_max 25
_diffrn_reflns_limit_l_min -35
_diffrn_reflns_number 17613
_diffrn_reflns_theta_full 25
_diffrn_reflns_theta_max 29.98
_diffrn_reflns_theta_min 3.02
_exptl_absorpt_coefficient_mu 0.841
_exptl_absorpt_correction_T_max 0.9435
_exptl_absorpt_correction_T_min 0.8842
_exptl_absorpt_correction_type empirical
_exptl_absorpt_process_details 'ABSCOR (Higashi, 1995)'
_exptl_crystal_colour green
_exptl_crystal_density_diffrn 1.534
_exptl_crystal_density_method 'not measured'
_exptl_crystal_description block
_exptl_crystal_F_000 708
_exptl_crystal_size_max 0.15
_exptl_crystal_size_mid 0.13
_exptl_crystal_size_min 0.07
_refine_diff_density_max 0.466
_refine_diff_density_min -0.537
_refine_diff_density_rms 0.088
_refine_ls_extinction_method none
_refine_ls_goodness_of_fit_ref 0.932
_refine_ls_hydrogen_treatment constr
_refine_ls_matrix_type full
_refine_ls_number_parameters 415
_refine_ls_number_reflns 8550
_refine_ls_number_restraints 0
_refine_ls_restrained_S_all 0.932
_refine_ls_R_factor_all 0.1022
_refine_ls_R_factor_gt 0.0495
_refine_ls_shift/su_max 0.000
_refine_ls_shift/su_mean 0.000
_refine_ls_structure_factor_coef Fsqd
_refine_ls_weighting_details 'calc w=1/[\s^2^(Fo^2^)+(0.0456P)^2^+0.0000P] where P=(Fo^2^+2Fc^2^)/3'
_refine_ls_weighting_scheme calc
_refine_ls_wR_factor_gt 0.0905
_refine_ls_wR_factor_ref 0.1023
_reflns_number_gt 5213
_reflns_number_total 8550
_reflns_threshold_expression >2sigma(I)
_cod_data_source_file cg201141k_si_002.cif
_cod_data_source_block chrysene
_cod_depositor_comments
;
The following automatic conversions were performed:

'_symmetry_cell_setting' value 'Triclinic' changed to 'triclinic'
according to /home/saulius/struct/CIF-dictionaries/cif_core.dic
dictionary named 'cif_core.dic' version 2.4.1 from
2010-06-29.

'_diffrn_radiation_probe' value 'X-ray' changed to
'x-ray' according to
/home/saulius/struct/CIF-dictionaries/cif_core.dic dictionary named
'cif_core.dic' version 2.4.1 from 2010-06-29.

Automatic conversion script
Id: cif_fix_values 1715 2011-07-08 13:25:40Z adriana 
;
_cod_database_code 4501363

loop_
_symmetry_equiv_pos_as_xyz
'x, y, z'
'-x, -y, -z'

loop_
_atom_site_label
_atom_site_type_symbol
_atom_site_fract_x
_atom_site_fract_y
_atom_site_fract_z
_atom_site_U_iso_or_equiv
_atom_site_adp_type
_atom_site_occupancy
_atom_site_symmetry_multiplicity
_atom_site_calc_flag
_atom_site_refinement_flags
C109 C 0.4818(7) 0.5481(3) 0.74635(18) 0.0383(8) Uani 1 1 d .
H109 H 0.3901 0.5551 0.7969 0.046 Uiso 1 1 calc R
C1 C 0.2900(5) 0.5613(2) -0.06054(13) 0.0149(5) Uani 1 1 d .
C2 C -0.2905(4) 0.9365(2) 0.05973(12) 0.0129(5) Uani 1 1 d .
C11 C 0.1145(5) 0.6942(3) 0.10293(14) 0.0175(5) Uani 1 1 d .
H11 H 0.1979 0.6458 0.0649 0.021 Uiso 1 1 calc R
C12 C 0.1210(5) 0.6978(3) 0.15645(14) 0.0186(5) Uani 1 1 d .
H12 H 0.2096 0.6539 0.1544 0.022 Uiso 1 1 calc R
C13 C -0.0025(5) 0.7660(3) 0.21392(14) 0.0165(5) Uani 1 1 d .
C14 C -0.1295(5) 0.8266(3) 0.21330(14) 0.0198(6) Uani 1 1 d .
H14 H -0.2214 0.8719 0.2519 0.024 Uiso 1 1 calc R
C15 C -0.1218(5) 0.8207(3) 0.15665(14) 0.0201(6) Uani 1 1 d .
H15 H -0.2056 0.8656 0.1568 0.024 Uiso 1 1 calc R
C16 C 0.0029(5) 0.7766(3) 0.27190(14) 0.0175(5) Uani 1 1 d .
C17 C 0.2159(5) 0.7865(3) 0.25366(14) 0.0216(6) Uani 1 1 d .
H17 H 0.3523 0.7812 0.2049 0.026 Uiso 1 1 calc R
C18 C 0.2286(5) 0.8038(3) 0.30636(14) 0.0240(6) Uani 1 1 d .
H18 H 0.3732 0.8101 0.2938 0.029 Uiso 1 1 calc R
C19 C 0.0296(5) 0.8119(3) 0.37773(14) 0.0177(5) Uani 1 1 d .
C20 C -0.1847(5) 0.7992(3) 0.39672(14) 0.0204(6) Uani 1 1 d .
H20 H -0.3223 0.8025 0.4458 0.024 Uiso 1 1 calc R
C21 C -0.1967(5) 0.7818(3) 0.34401(14) 0.0201(5) Uani 1 1 d .
H21 H -0.343 0.7733 0.3571 0.024 Uiso 1 1 calc R
C22 C 0.0500(5) 0.8325(3) 0.43283(14) 0.0191(5) Uani 1 1 d .
C31 C -0.1702(5) 0.7590(3) 0.93891(14) 0.0181(5) Uani 1 1 d .
H31 H -0.3248 0.7333 0.9886 0.022 Uiso 1 1 calc R
C32 C -0.1605(5) 0.7785(3) 0.88322(14) 0.0198(6) Uani 1 1 d .
H32 H -0.3057 0.7672 0.895 0.024 Uiso 1 1 calc R
C33 C 0.0631(5) 0.8148(3) 0.80929(14) 0.0170(5) Uani 1 1 d .
C34 C 0.2690(5) 0.8306(3) 0.79629(15) 0.0237(6) Uani 1 1 d .
H34 H 0.4258 0.856 0.7471 0.028 Uiso 1 1 calc R
C35 C 0.2426(5) 0.8091(3) 0.85562(14) 0.0227(6) Uani 1 1 d .
H35 H 0.3844 0.8194 0.8457 0.027 Uiso 1 1 calc R
C36 C 0.0805(4) 0.8347(3) 0.74791(13) 0.0160(5) Uani 1 1 d .
C37 C -0.0981(5) 0.8672(3) 0.76063(14) 0.0206(6) Uani 1 1 d .
H37 H -0.2261 0.8809 0.8084 0.025 Uiso 1 1 calc R
C38 C -0.0898(5) 0.8796(3) 0.70460(14) 0.0206(6) Uani 1 1 d .
H38 H -0.2116 0.902 0.7139 0.025 Uiso 1 1 calc R
C39 C 0.0960(5) 0.8596(3) 0.63445(13) 0.0169(5) Uani 1 1 d .
C40 C 0.2788(5) 0.8317(3) 0.62042(14) 0.0230(6) Uani 1 1 d .
H40 H 0.4095 0.8212 0.5721 0.028 Uiso 1 1 calc R
C41 C 0.2705(5) 0.8192(3) 0.67659(14) 0.0226(6) Uani 1 1 d .
H41 H 0.3959 0.7999 0.6666 0.027 Uiso 1 1 calc R
C42 C 0.0898(5) 0.8636(3) 0.57693(14) 0.0192(5) Uani 1 1 d .
N1 N 0.2171(4) 0.6471(2) -0.03819(11) 0.0160(4) Uani 1 1 d .
N2 N -0.2157(4) 0.8669(2) 0.06398(11) 0.0157(4) Uani 1 1 d .
N11 N -0.0040(4) 0.7557(2) 0.10150(11) 0.0153(4) Uani 1 1 d .
N31 N 0.0272(4) 0.7745(2) 0.92658(11) 0.0167(4) Uani 1 1 d .
O11 O 0.2485(4) 0.8478(2) 0.41287(11) 0.0301(5) Uani 1 1 d .
O12 O -0.1418(4) 0.8342(2) 0.49908(10) 0.0270(5) Uani 1 1 d .
H212 H -0.1121 0.8464 0.5259 0.04 Uiso 1 1 calc R
O31 O -0.0927(4) 0.8725(2) 0.59356(10) 0.0251(4) Uani 1 1 d .
O32 O 0.2782(4) 0.8564(2) 0.51119(10) 0.0301(5) Uani 1 1 d .
H232 H 0.2587 0.8596 0.4824 0.045 Uiso 1 1 calc R
S1 S 0.39026(12) 0.43869(7) -0.09124(4) 0.01927(15) Uani 1 1 d .
S2 S -0.39033(12) 1.03516(7) 0.05054(4) 0.01752(14) Uani 1 1 d .
Ni1 Ni 0.00757(6) 0.75987(3) 0.015002(18) 0.01267(8) Uani 1 1 d .
C101 C 0.3951(7) 0.5551(3) 0.71413(18) 0.0391(8) Uani 1 1 d .
H101 H 0.2452 0.5686 0.7428 0.047 Uiso 1 1 calc R
C102 C 0.5241(6) 0.5428(3) 0.64139(18) 0.0345(7) Uani 1 1 d .
H102 H 0.462 0.5477 0.6205 0.041 Uiso 1 1 calc R
C103 C 0.7459(6) 0.5230(3) 0.59758(17) 0.0288(7) Uani 1 1 d .
C104 C 0.8878(6) 0.5072(3) 0.52069(17) 0.0286(7) Uani 1 1 d .
C105 C 0.7982(6) 0.5056(3) 0.48698(18) 0.0318(7) Uani 1 1 d .
H105 H 0.6438 0.5132 0.5153 0.038 Uiso 1 1 calc R
C106 C 0.9322(7) 0.4934(3) 0.41469(19) 0.0367(8) Uani 1 1 d .
H106 H 0.8701 0.4937 0.3932 0.044 Uiso 1 1 calc R
C107 C 0.8374(6) 0.5196(3) 0.62939(18) 0.0310(7) Uani 1 1 d .
C108 C 0.6988(7) 0.5313(3) 0.70470(18) 0.0374(8) Uani 1 1 d .
H108 H 0.7583 0.5272 0.7265 0.045 Uiso 1 1 calc R

loop_
_atom_site_aniso_label
_atom_site_aniso_U_11
_atom_site_aniso_U_22
_atom_site_aniso_U_33
_atom_site_aniso_U_23
_atom_site_aniso_U_13
_atom_site_aniso_U_12
C109 0.048(2) 0.0263(17) 0.0265(18) -0.0047(13) -0.0219(17) 0.0092(15)
C1 0.0171(12) 0.0189(13) 0.0115(12) -0.0025(9) -0.0107(11) 0.0072(10)
C2 0.0122(11) 0.0151(12) 0.0074(11) -0.0020(9) -0.0056(10) 0.0041(9)
C11 0.0212(13) 0.0247(14) 0.0138(13) -0.0072(10) -0.0130(12) 0.0139(11)
C12 0.0179(13) 0.0263(14) 0.0157(13) -0.0034(10) -0.0120(12) 0.0110(11)
C13 0.0140(12) 0.0219(13) 0.0136(13) -0.0012(10) -0.0102(11) 0.0042(10)
C14 0.0254(14) 0.0268(15) 0.0179(14) -0.0120(11) -0.0174(12) 0.0155(12)
C15 0.0253(14) 0.0264(15) 0.0222(14) -0.0093(11) -0.0196(13) 0.0155(12)
C16 0.0182(12) 0.0220(14) 0.0159(13) -0.0030(10) -0.0129(11) 0.0075(11)
C17 0.0173(13) 0.0350(16) 0.0138(13) -0.0037(11) -0.0110(12) 0.0096(12)
C18 0.0175(13) 0.0437(18) 0.0178(14) -0.0044(12) -0.0139(12) 0.0128(12)
C19 0.0205(13) 0.0227(14) 0.0136(13) -0.0023(10) -0.0132(12) 0.0070(11)
C20 0.0166(12) 0.0323(16) 0.0130(13) -0.0054(11) -0.0101(11) 0.0102(11)
C21 0.0168(12) 0.0277(15) 0.0205(14) -0.0065(11) -0.0142(12) 0.0096(11)
C22 0.0197(13) 0.0265(15) 0.0144(13) -0.0037(10) -0.0126(12) 0.0094(11)
C31 0.0144(12) 0.0267(14) 0.0131(13) -0.0029(10) -0.0099(11) 0.0059(11)
C32 0.0161(12) 0.0308(15) 0.0164(13) -0.0051(11) -0.0129(12) 0.0080(11)
C33 0.0192(13) 0.0211(13) 0.0172(13) -0.0062(10) -0.0142(12) 0.0099(11)
C34 0.0172(13) 0.0438(18) 0.0152(14) -0.0070(12) -0.0118(12) 0.0146(13)
C35 0.0164(13) 0.0415(17) 0.0168(14) -0.0079(12) -0.0130(12) 0.0134(12)
C36 0.0146(12) 0.0226(14) 0.0129(12) -0.0033(10) -0.0106(11) 0.0058(10)
C37 0.0183(13) 0.0350(16) 0.0133(13) -0.0090(11) -0.0113(12) 0.0145(12)
C38 0.0184(13) 0.0343(16) 0.0174(14) -0.0093(11) -0.0137(12) 0.0151(12)
C39 0.0184(12) 0.0231(13) 0.0125(13) -0.0042(10) -0.0121(11) 0.0072(10)
C40 0.0203(13) 0.0397(17) 0.0125(13) -0.0070(11) -0.0111(12) 0.0153(13)
C41 0.0210(13) 0.0367(17) 0.0184(14) -0.0080(12) -0.0150(12) 0.0155(12)
C42 0.0223(13) 0.0245(14) 0.0143(13) -0.0023(10) -0.0142(12) 0.0074(11)
N1 0.0164(10) 0.0189(11) 0.0154(11) -0.0058(8) -0.0115(10) 0.0084(9)
N2 0.0152(10) 0.0177(11) 0.0132(11) -0.0024(8) -0.0094(9) 0.0059(9)
N11 0.0175(11) 0.0182(11) 0.0156(11) -0.0041(8) -0.0130(10) 0.0074(9)
N31 0.0187(11) 0.0221(12) 0.0159(11) -0.0078(9) -0.0135(10) 0.0108(9)
O11 0.0241(10) 0.0538(14) 0.0209(11) -0.0070(9) -0.0190(10) 0.0130(10)
O12 0.0274(11) 0.0468(13) 0.0171(10) -0.0101(9) -0.0178(9) 0.0180(10)
O31 0.0294(11) 0.0369(12) 0.0244(11) -0.0117(9) -0.0224(10) 0.0181(9)
O32 0.0292(11) 0.0560(15) 0.0181(11) -0.0120(9) -0.0189(10) 0.0224(11)
S1 0.0177(3) 0.0175(3) 0.0207(4) -0.0065(3) -0.0114(3) 0.0103(3)
S2 0.0180(3) 0.0193(3) 0.0209(3) -0.0032(3) -0.0144(3) 0.0095(3)
Ni1 0.01545(16) 0.01552(17) 0.01254(17) -0.00476(12) -0.01079(15) 0.00849(13)
C101 0.0409(19) 0.0263(17) 0.0308(18) 0.0003(13) -0.0194(17) 0.0062(15)
C102 0.0382(18) 0.0254(16) 0.0380(19) -0.0031(13) -0.0271(17) 0.0068(14)
C103 0.0375(17) 0.0166(14) 0.0341(17) -0.0033(12) -0.0270(16) 0.0050(13)
C104 0.0338(16) 0.0187(14) 0.0357(17) -0.0022(12) -0.0258(15) 0.0060(12)
C105 0.0353(17) 0.0266(16) 0.0394(19) -0.0036(13) -0.0286(16) 0.0088(13)
C106 0.050(2) 0.0346(19) 0.042(2) -0.0072(15) -0.0385(19) 0.0140(16)
C107 0.0368(17) 0.0206(15) 0.0338(18) -0.0020(12) -0.0250(16) 0.0062(13)
C108 0.049(2) 0.0265(17) 0.0331(19) -0.0043(13) -0.0299(18) 0.0068(15)

loop_
_atom_type_symbol
_atom_type_description
_atom_type_scat_dispersion_real
_atom_type_scat_dispersion_imag
_atom_type_scat_source
C C 0.003 0.002 'International Tables Vol C Tables 4.2.6.8 and 6.1.1.4'
H H 0 0 'International Tables Vol C Tables 4.2.6.8 and 6.1.1.4'
N N 0.006 0.003 'International Tables Vol C Tables 4.2.6.8 and 6.1.1.4'
O O 0.011 0.006 'International Tables Vol C Tables 4.2.6.8 and 6.1.1.4'
S S 0.125 0.123 'International Tables Vol C Tables 4.2.6.8 and 6.1.1.4'
Ni Ni 0.339 1.112 'International Tables Vol C Tables 4.2.6.8 and 6.1.1.4'

loop_
_geom_angle_atom_site_label_1
_geom_angle_atom_site_label_2
_geom_angle_atom_site_label_3
_geom_angle
_geom_angle_site_symmetry_1
_geom_angle_site_symmetry_3
C108 C109 C101 119.5(3) . .
N1 C1 S1 179.3(3) . .
N2 C2 S2 178.0(2) . .
N11 C11 C12 123.5(2) . .
C11 C12 C13 120.0(2) . .
C14 C13 C12 116.4(2) . .
C14 C13 C16 121.0(2) . .
C12 C13 C16 122.6(2) . .
C15 C14 C13 119.9(2) . .
N11 C15 C14 124.0(2) . .
C21 C16 C17 119.0(2) . .
C21 C16 C13 121.3(2) . .
C17 C16 C13 119.6(2) . .
C18 C17 C16 120.3(2) . .
C17 C18 C19 120.0(2) . .
C18 C19 C20 120.0(2) . .
C18 C19 C22 118.7(2) . .
C20 C19 C22 121.3(2) . .
C21 C20 C19 119.8(2) . .
C20 C21 C16 120.8(2) . .
O11 C22 O12 124.1(2) . .
O11 C22 C19 119.3(2) . .
O12 C22 C19 116.7(2) . .
N31 C31 C32 123.4(2) . .
C31 C32 C33 120.0(2) . .
C34 C33 C32 116.7(2) . .
C34 C33 C36 121.7(2) . .
C32 C33 C36 121.6(2) . .
C35 C34 C33 119.4(2) . .
N31 C35 C34 123.5(2) . .
C41 C36 C37 118.4(2) . .
C41 C36 C33 121.3(2) . .
C37 C36 C33 120.3(2) . .
C38 C37 C36 120.7(2) . .
C37 C38 C39 120.3(2) . .
C40 C39 C38 119.6(2) . .
C40 C39 C42 121.3(2) . .
C38 C39 C42 119.1(2) . .
C41 C40 C39 120.1(2) . .
C40 C41 C36 120.9(2) . .
O31 C42 O32 123.8(2) . .
O31 C42 C39 120.0(2) . .
O32 C42 C39 116.2(2) . .
C1 N1 Ni1 165.6(2) . .
C2 N2 Ni1 150.00(19) . .
C15 N11 C11 116.2(2) . .
C15 N11 Ni1 120.78(17) . .
C11 N11 Ni1 122.94(17) . .
C31 N31 C35 116.9(2) . .
C31 N31 Ni1 121.96(17) . 1_556
C35 N31 Ni1 120.96(17) . 1_556
C1 S1 Ni1 101.45(10) . 2_565
C2 S2 Ni1 96.24(10) . 2_575
N1 Ni1 N2 174.59(9) . .
N1 Ni1 N11 92.65(8) . .
N2 Ni1 N11 92.19(8) . .
N1 Ni1 N31 88.84(8) . 1_554
N2 Ni1 N31 86.42(8) . 1_554
N11 Ni1 N31 177.14(9) . 1_554
N1 Ni1 S2 89.62(7) . 2_575
N2 Ni1 S2 93.10(7) . 2_575
N11 Ni1 S2 86.36(7) . 2_575
N31 Ni1 S2 91.21(7) 1_554 2_575
N1 Ni1 S1 93.47(7) . 2_565
N2 Ni1 S1 84.15(7) . 2_565
N11 Ni1 S1 89.56(7) . 2_565
N31 Ni1 S1 92.79(7) 1_554 2_565
S2 Ni1 S1 174.99(3) 2_575 2_565
C102 C101 C109 120.8(4) . .
C101 C102 C103 121.0(3) . .
C102 C103 C107 118.3(3) . .
C102 C103 C104 123.2(3) . .
C107 C103 C104 118.4(3) . .
C104 C104 C105 119.5(4) 2_766 .
C104 C104 C103 120.2(4) 2_766 .
C105 C104 C103 120.3(3) . .
C106 C105 C104 120.6(3) . .
C105 C106 C107 121.6(3) . 2_766
C103 C107 C108 119.2(3) . .
C103 C107 C106 119.7(3) . 2_766
C108 C107 C106 121.1(3) . 2_766
C109 C108 C107 121.2(3) . .

loop_
_geom_bond_atom_site_label_1
_geom_bond_atom_site_label_2
_geom_bond_distance
_geom_bond_site_symmetry_2
C109 C108 1.361(5) .
C109 C101 1.397(5) .
C1 N1 1.159(3) .
C1 S1 1.641(3) .
C2 N2 1.161(3) .
C2 S2 1.646(3) .
C11 N11 1.350(3) .
C11 C12 1.373(3) .
C12 C13 1.396(4) .
C13 C14 1.391(4) .
C13 C16 1.475(3) .
C14 C15 1.374(3) .
C15 N11 1.334(3) .
C16 C21 1.390(4) .
C16 C17 1.401(4) .
C17 C18 1.383(4) .
C18 C19 1.390(4) .
C19 C20 1.394(4) .
C19 C22 1.486(3) .
C20 C21 1.379(4) .
C22 O11 1.253(3) .
C22 O12 1.288(3) .
C31 N31 1.341(3) .
C31 C32 1.376(3) .
C32 C33 1.398(4) .
C33 C34 1.397(4) .
C33 C36 1.477(3) .
C34 C35 1.383(4) .
C35 N31 1.344(3) .
C36 C41 1.396(4) .
C36 C37 1.403(4) .
C37 C38 1.377(3) .
C38 C39 1.391(3) .
C39 C40 1.391(4) .
C39 C42 1.480(3) .
C40 C41 1.381(4) .
C42 O31 1.256(3) .
C42 O32 1.291(3) .
N1 Ni1 2.027(2) .
N2 Ni1 2.044(2) .
N11 Ni1 2.109(2) .
N31 Ni1 2.129(2) 1_556
S1 Ni1 2.5420(13) 2_565
S2 Ni1 2.5373(12) 2_575
Ni1 N31 2.129(2) 1_554
Ni1 S2 2.5373(13) 2_575
Ni1 S1 2.5420(13) 2_565
C101 C102 1.374(5) .
C102 C103 1.401(5) .
C103 C107 1.412(4) .
C103 C104 1.456(4) .
C104 C104 1.398(6) 2_766
C104 C105 1.430(4) .
C105 C106 1.361(4) .
C106 C107 1.421(5) 2_766
C107 C108 1.416(4) .
C107 C106 1.421(5) 2_766
